data_4118224
loop_
_publ_author_name
'Yann Ferrand'
'Nagula Chandramouli'
'Amol M. Kendhale'
'Christophe Aube'
'Brice Kauffmann'
'Axelle Gr\'elard'
'Michel Laguerre'
'Didier Dubreuil'
'Ivan Huc'

_publ_section_title
;
 Long-Range Effects on the Capture and Release of a Chiral Guest by a
 Helical Molecular Capsule
;
_journal_name_full 'Journal of the American Chemical Society'
_journal_page_first 11282
_journal_page_last 11288
_journal_paper_doi 10.1021/ja304322c
_journal_volume 134
_journal_year 2012
_chemical_formula_sum 'C276 H264 Cl6 N50 O42'
_chemical_formula_weight 5166.07
_space_group_IT_number 15
_symmetry_cell_setting monoclinic
_symmetry_space_group_name_Hall '-C 2yc'
_symmetry_space_group_name_H-M 'C 1 2/c 1'
_atom_sites_solution_hydrogens geom
_atom_sites_solution_primary direct
_atom_sites_solution_secondary difmap
_audit_creation_method SHELXL-97
_audit_update_record
;
2012-04-30 # Formatted by publCIF
;
_cell_angle_alpha 90.00
_cell_angle_beta 121.73(3)
_cell_angle_gamma 90.00
_cell_formula_units_Z 4
_cell_length_a 45.603(9)
_cell_length_b 20.476(4)
_cell_length_c 38.070(8)
_cell_measurement_temperature 213(2)
_cell_volume 30235(14)
_computing_structure_refinement 'SHELXL-97 (Sheldrick, 1997)'
_computing_structure_solution 'SUPERFLIP (Palatinus, 2007)'
_diffrn_ambient_temperature 213(2)
_diffrn_measured_fraction_theta_full 0.952
_diffrn_measured_fraction_theta_max 0.952
_diffrn_measurement_device_type 'four circles'
_diffrn_measurement_method 'omega scans'
_diffrn_radiation_monochromator 'Helios optics'
_diffrn_radiation_source 'rotating anode'
_diffrn_radiation_type CuK\a
_diffrn_radiation_wavelength 1.54178
_diffrn_reflns_av_R_equivalents 0.0573
_diffrn_reflns_av_sigmaI/netI 0.0473
_diffrn_reflns_limit_h_max 45
_diffrn_reflns_limit_h_min -45
_diffrn_reflns_limit_k_max 20
_diffrn_reflns_limit_k_min -20
_diffrn_reflns_limit_l_max 39
_diffrn_reflns_limit_l_min -29
_diffrn_reflns_number 80333
_diffrn_reflns_theta_full 52.63
_diffrn_reflns_theta_max 52.63
_diffrn_reflns_theta_min 2.28
_exptl_absorpt_coefficient_mu 1.109
_exptl_absorpt_correction_T_max 1.0000
_exptl_absorpt_correction_T_min 0.6453
_exptl_absorpt_correction_type empirical
_exptl_crystal_density_diffrn 1.135
_exptl_crystal_F_000 10832
_exptl_crystal_size_max 0.1
_exptl_crystal_size_mid 0.01
_exptl_crystal_size_min 0.01
_refine_diff_density_max 0.516
_refine_diff_density_min -0.379
_refine_diff_density_rms 0.065
_refine_ls_extinction_coef 0.0000
_refine_ls_extinction_expression Fc^*^=kFc[1+0.001xFc^2^\l^3^/sin(2\q)]^-1/4^
_refine_ls_extinction_method SHELXL
_refine_ls_goodness_of_fit_ref 1.408
_refine_ls_hydrogen_treatment constr
_refine_ls_matrix_type full
_refine_ls_number_parameters 1679
_refine_ls_number_reflns 16519
_refine_ls_number_restraints 15
_refine_ls_restrained_S_all 1.408
_refine_ls_R_factor_all 0.1533
_refine_ls_R_factor_gt 0.1183
_refine_ls_shift/su_max 0.084
_refine_ls_shift/su_mean 0.068
_refine_ls_structure_factor_coef Fsqd
_refine_ls_weighting_details 'calc w=1/[\s^2^(Fo^2^)+(0.2000P)^2^+0.0000P] where P=(Fo^2^+2Fc^2^)/3'
_refine_ls_weighting_scheme calc
_refine_ls_wR_factor_gt 0.3490
_refine_ls_wR_factor_ref 0.3827
_reflns_number_gt 10158
_reflns_number_total 16519
_reflns_threshold_expression >2sigma(I)
_cod_data_source_file ja304322c_si_008.cif
_cod_data_source_block q7
_cod_original_cell_volume 30235(10)
_cod_database_code 4118224

loop_
_symmetry_equiv_pos_as_xyz
'x, y, z'
'-x, y, -z+1/2'
'x+1/2, y+1/2, z'
'-x+1/2, y+1/2, -z+1/2'
'-x, -y, -z'
'x, -y, z-1/2'
'-x+1/2, -y+1/2, -z'
'x+1/2, -y+1/2, z-1/2'

loop_
_atom_site_label
_atom_site_type_symbol
_atom_site_fract_x
_atom_site_fract_y
_atom_site_fract_z
_atom_site_U_iso_or_equiv
_atom_site_adp_type
_atom_site_occupancy
_atom_site_symmetry_multiplicity
_atom_site_calc_flag
_atom_site_refinement_flags
Cl2 Cl 0.78797(7) 0.06366(12) 0.11181(11) 0.1714(12) Uani 1 1 d .
N8 N 0.90596(12) 0.7642(3) 0.36653(16) 0.0782(13) Uani 1 1 d .
Cl3 Cl 0.85814(7) 0.08443(12) 0.13454(12) 0.1865(14) Uani 1 1 d .
N7 N 0.87711(13) 0.6467(3) 0.34646(17) 0.0792(14) Uani 1 1 d .
H7 H 0.8684 0.6829 0.3336 0.095 Uiso 1 1 calc R
C005 C 0.92213(15) 0.7167(3) 0.3945(2) 0.0731(16) Uani 1 1 d .
O108 O 0.86615(10) 0.5368(2) 0.33861(14) 0.0896(12) Uani 1 1 d .
Cl1 Cl 0.81782(9) -0.01358(15) 0.07455(11) 0.1875(12) Uani 1 1 d .
N6 N 0.81490(12) 0.6734(3) 0.28474(16) 0.0814(14) Uani 1 1 d .
C009 C 0.82422(14) 0.6121(3) 0.2900(2) 0.0766(16) Uani 1 1 d .
N888 N 0.95071(11) 0.4813(2) 0.23830(15) 0.0719(12) Uani 1 1 d .
N17 N 0.90147(12) 0.5186(2) 0.18023(16) 0.0751(13) Uani 1 1 d .
N615 N 0.99972(12) 0.4554(2) 0.29836(16) 0.0751(13) Uani 1 1 d .
H615 H 1.0025 0.4971 0.3004 0.090 Uiso 1 1 calc R
N18 N 1.04686(11) 0.5283(3) 0.35508(16) 0.0782(13) Uani 1 1 d .
C014 C 0.90941(15) 0.6521(3) 0.3837(2) 0.0710(15) Uani 1 1 d .
C015 C 0.85794(14) 0.5929(4) 0.3281(2) 0.0726(16) Uani 1 1 d .
O118 O 1.13411(11) 0.4576(3) 0.46108(15) 0.1053(14) Uani 1 1 d .
N2 N 0.82443(13) 0.6628(2) 0.39104(18) 0.0788(14) Uani 1 1 d .
C020 C 0.95143(17) 0.7290(3) 0.4337(2) 0.0810(17) Uani 1 1 d .
N550 N 0.86823(15) 0.6219(4) 0.14243(19) 0.0955(16) Uani 1 1 d .
H550 H 0.8873 0.6159 0.1655 0.115 Uiso 1 1 calc R
C022 C 0.8235(2) 0.5449(3) 0.3860(3) 0.094(2) Uani 1 1 d .
N4 N 0.83101(16) 0.8501(3) 0.3539(2) 0.0892(16) Uani 1 1 d .
O110 O 0.90728(12) 0.9355(3) 0.35362(17) 0.1108(16) Uani 1 1 d .
C026 C 0.90751(17) 0.4018(3) 0.1948(2) 0.094(2) Uani 1 1 d .
C027 C 0.77503(18) 0.6074(4) 0.3371(2) 0.091(2) Uani 1 1 d .
N12 N 0.9279(2) 0.6538(4) 0.3035(2) 0.107(2) Uani 1 1 d .
C029 C 0.91745(16) 0.8246(3) 0.3765(2) 0.0789(17) Uani 1 1 d .
C030 C 0.77527(19) 0.7557(5) 0.2442(3) 0.103(2) Uani 1 1 d .
C031 C 0.92741(16) 0.6006(3) 0.4091(2) 0.0805(18) Uani 1 1 d .
H031 H 0.9195 0.5580 0.4013 0.097 Uiso 1 1 calc R
N16 N 0.87891(15) 0.7255(3) 0.1646(2) 0.0926(16) Uani 1 1 d .
O116 O 0.86233(13) 0.3320(2) 0.15129(17) 0.1272(18) Uani 1 1 d .
C034 C 0.82742(19) 0.7520(5) 0.2019(3) 0.100(2) Uani 1 1 d .
C035 C 0.78559(17) 0.6897(4) 0.2480(3) 0.093(2) Uani 1 1 d .
C036 C 1.09965(16) 0.5461(4) 0.4206(2) 0.0849(18) Uani 1 1 d .
N5 N 0.79365(15) 0.7958(3) 0.2773(2) 0.0911(16) Uani 1 1 d .
H5 H 0.8095 0.7770 0.2994 0.109 Uiso 1 1 calc R
C039 C 0.91999(16) 0.4672(3) 0.2036(2) 0.0748(16) Uani 1 1 d .
O107 O 0.75847(12) 0.5370(3) 0.19098(18) 0.1241(18) Uani 1 1 d .
O117 O 1.02683(12) 0.3624(2) 0.33244(15) 0.1075(15) Uani 1 1 d .
C043 C 0.9243(3) 0.5341(6) 0.3024(4) 0.123(3) Uani 1 1 d .
C044 C 0.80533(17) 0.5610(4) 0.2610(2) 0.0886(19) Uani 1 1 d .
H044 H 0.8120 0.5176 0.2675 0.106 Uiso 1 1 calc R
C045 C 0.80768(17) 0.6058(3) 0.3722(2) 0.0817(17) Uani 1 1 d .
N617 N 1.07920(17) 0.7425(3) 0.3928(2) 0.123(2) Uani 1 1 d .
C047 C 0.9111(3) 0.5965(6) 0.2858(3) 0.110(2) Uani 1 1 d .
C048 C 0.9010(2) 0.8775(4) 0.3447(3) 0.092(2) Uani 1 1 d .
N9 N 0.88006(14) 0.8543(3) 0.3054(2) 0.0863(15) Uani 1 1 d .
H9 H 0.8795 0.8125 0.3029 0.104 Uiso 1 1 calc R
C050 C 0.7907(2) 0.8598(4) 0.2803(3) 0.102(2) Uani 1 1 d .
C051 C 0.96939(15) 0.4342(3) 0.2633(2) 0.0704(15) Uani 1 1 d .
C053 C 0.76685(16) 0.6433(5) 0.2166(2) 0.098(2) Uani 1 1 d .
O104 O 0.87011(15) 0.4808(3) 0.4352(2) 0.1297(19) Uani 1 1 d .
C056 C 0.8592(2) 0.8892(4) 0.2687(3) 0.100(2) Uani 1 1 d .
C057 C 1.07045(17) 0.5708(4) 0.3838(2) 0.0836(18) Uani 1 1 d .
C058 C 0.8705(2) 0.8366(4) 0.4261(3) 0.099(2) Uani 1 1 d .
C059 C 1.05291(14) 0.4655(3) 0.36188(19) 0.0724(15) Uani 1 1 d .
C060 C 0.85478(17) 0.6561(3) 0.4240(2) 0.0884(19) Uani 1 1 d .
N15 N 0.89469(17) 0.8232(4) 0.1954(3) 0.1062(19) Uani 1 1 d .
H15 H 0.9092 0.8000 0.2162 0.127 Uiso 1 1 calc R
C062 C 1.02545(15) 0.4208(4) 0.3297(2) 0.0815(17) Uani 1 1 d .
N3 N 0.86116(14) 0.7708(3) 0.41878(19) 0.0894(15) Uani 1 1 d .
H3 H 0.8450 0.7616 0.3939 0.107 Uiso 1 1 calc R
C064 C 1.10527(16) 0.4781(4) 0.4260(2) 0.0898(19) Uani 1 1 d .
C065 C 0.85929(19) 0.6864(5) 0.1322(3) 0.099(2) Uani 1 1 d .
O109 O 0.98738(15) 0.8077(3) 0.48384(18) 0.1245(16) Uani 1 1 d .
C067 C 1.0874(2) 0.6769(4) 0.4057(3) 0.107(2) Uani 1 1 d .
N13 N 0.9643(2) 0.7618(6) 0.3338(3) 0.131(3) Uani 1 1 d .
H13 H 0.9470 0.7570 0.3089 0.157 Uiso 1 1 calc R
C069 C 0.8780(3) 0.5990(5) 0.2502(3) 0.108(2) Uani 1 1 d .
C070 C 0.87125(18) 0.5979(4) 0.4425(3) 0.100(2) Uani 1 1 d .
H070 H 0.8922 0.5983 0.4676 0.120 Uiso 1 1 calc R
O112 O 0.81503(16) 0.6443(3) 0.1749(2) 0.130(2) Uani 1 1 d .
C072 C 0.87345(19) 0.7209(4) 0.4442(3) 0.095(2) Uani 1 1 d .
O115 O 0.82475(13) 0.5622(3) 0.08869(16) 0.1165(16) Uani 1 1 d .
C074 C 0.95756(18) 0.6128(4) 0.4468(2) 0.0896(19) Uani 1 1 d .
H074 H 0.9701 0.5780 0.4638 0.107 Uiso 1 1 calc R
C075 C 0.8567(2) 0.5403(4) 0.4237(3) 0.100(2) Uani 1 1 d .
C076 C 0.94508(19) 0.8432(4) 0.4160(2) 0.0933(19) Uani 1 1 d .
H076 H 0.9517 0.8867 0.4222 0.112 Uiso 1 1 calc R
N11 N 0.86388(16) 0.6624(3) 0.2369(2) 0.1050(18) Uani 1 1 d .
H11 H 0.8762 0.6940 0.2528 0.126 Uiso 1 1 calc R
N10 N 0.84550(15) 0.7865(4) 0.2356(2) 0.0943(16) Uani 1 1 d .
C079 C 0.96888(19) 0.6742(5) 0.4591(2) 0.103(2) Uani 1 1 d .
H079 H 0.9886 0.6809 0.4850 0.123 Uiso 1 1 calc R
C080 C 0.9768(3) 0.7075(8) 0.3562(4) 0.127(4) Uani 1 1 d .
C081 C 0.87392(18) 0.3929(4) 0.1586(2) 0.099(2) Uani 1 1 d .
C082 C 0.83980(19) 0.8512(5) 0.2333(3) 0.098(2) Uani 1 1 d .
C083 C 0.7774(2) 0.5776(4) 0.2237(3) 0.102(2) Uani 1 1 d .
C084 C 0.8341(2) 0.6798(5) 0.2031(3) 0.108(2) Uani 1 1 d .
C085 C 0.8533(2) 0.8779(3) 0.3910(4) 0.094(2) Uani 1 1 d .
O111 O 0.77365(16) 0.8782(4) 0.1263(2) 0.149(2) Uani 1 1 d .
C087 C 0.8149(2) 0.8900(4) 0.3220(4) 0.103(2) Uani 1 1 d .
N616 N 1.06480(13) 0.6345(3) 0.37742(19) 0.0916(16) Uani 1 1 d .
C089 C 0.87124(18) 0.5071(4) 0.1474(2) 0.0914(19) Uani 1 1 d .
O103 O 0.89812(15) 0.7196(3) 0.47957(19) 0.1287(18) Uani 1 1 d .
C091 C 0.85248(19) 0.5680(5) 0.1228(3) 0.093(2) Uani 1 1 d .
N1 N 0.75670(15) 0.6675(4) 0.3246(3) 0.114(2) Uani 1 1 d .
C093 C 1.08088(16) 0.4353(3) 0.3960(2) 0.0903(19) Uani 1 1 d .
H093 H 1.0832 0.3902 0.3986 0.108 Uiso 1 1 calc R
C094 C 0.8161(2) 0.8850(6) 0.1970(3) 0.117(3) Uani 1 1 d .
O106 O 0.76963(14) 0.8956(3) 0.2517(2) 0.136(2) Uani 1 1 d .
C096 C 0.96154(19) 0.7959(4) 0.4446(2) 0.097(2) Uani 1 1 d .
O114 O 0.87879(16) 0.9295(3) 0.1767(2) 0.142(2) Uani 1 1 d .
C098 C 0.8595(3) 0.9449(5) 0.3944(5) 0.123(3) Uani 1 1 d .
C099 C 0.8572(2) 0.9564(4) 0.2678(3) 0.124(3) Uani 1 1 d .
H099 H 0.8713 0.9806 0.2916 0.149 Uiso 1 1 calc R
N14 N 0.9360(2) 0.8611(4) 0.2747(4) 0.123(2) Uani 1 1 d .
C101 C 1.14197(16) 0.3889(4) 0.4669(2) 0.109(2) Uani 1 1 d .
H10A H 1.1409 0.3705 0.4429 0.131 Uiso 1 1 calc R
H10B H 1.1256 0.3660 0.4714 0.131 Uiso 1 1 calc R
C102 C 0.8607(2) 0.5416(6) 0.2304(3) 0.115(3) Uani 1 1 d .
H102 H 0.8394 0.5440 0.2059 0.138 Uiso 1 1 calc R
C103 C 0.8337(2) 0.7086(5) 0.0940(3) 0.117(3) Uani 1 1 d .
H103 H 0.8193 0.6806 0.0725 0.140 Uiso 1 1 calc R
C104 C 0.9604(3) 0.8753(8) 0.3165(6) 0.144(5) Uani 1 1 d .
O105 O 0.85000(17) 1.0494(3) 0.3639(3) 0.181(3) Uani 1 1 d .
C106 C 1.1161(2) 0.6549(5) 0.4421(3) 0.111(2) Uani 1 1 d .
H106 H 1.1311 0.6853 0.4614 0.133 Uiso 1 1 calc R
C107 C 1.17824(18) 0.3828(5) 0.5047(3) 0.133(3) Uani 1 1 d D
H107 H 1.1792 0.4057 0.5279 0.160 Uiso 1 1 calc R
C108 C 0.8506(3) 0.8181(5) 0.1213(4) 0.127(3) Uani 1 1 d .
H108 H 0.8488 0.8632 0.1180 0.153 Uiso 1 1 calc R
C109 C 1.12285(19) 0.5913(5) 0.4504(3) 0.104(2) Uani 1 1 d .
H109 H 1.1422 0.5772 0.4749 0.125 Uiso 1 1 calc R
C110 C 0.7584(2) 0.5497(5) 0.3145(3) 0.120(3) Uani 1 1 d .
H110 H 0.7366 0.5516 0.2907 0.144 Uiso 1 1 calc R
C111 C 0.8009(2) 0.7781(5) 0.1637(3) 0.126(3) Uani 1 1 d .
H111 H 0.7873 0.7515 0.1410 0.151 Uiso 1 1 calc R
C112 C 0.9729(3) 0.5847(7) 0.3572(3) 0.128(4) Uani 1 1 d .
H112 H 0.9941 0.5829 0.3819 0.153 Uiso 1 1 calc R
C113 C 0.85552(17) 0.4455(4) 0.1341(2) 0.101(2) Uani 1 1 d .
H113 H 0.8340 0.4405 0.1101 0.121 Uiso 1 1 calc R
C115 C 0.8310(3) 0.7780(6) 0.0900(4) 0.135(3) Uani 1 1 d .
H115 H 0.8150 0.7959 0.0645 0.163 Uiso 1 1 calc R
C116 C 0.7964(2) 0.8443(7) 0.1618(4) 0.138(4) Uani 1 1 d .
C117 C 0.8414(3) 0.9857(4) 0.3583(5) 0.128(4) Uani 1 1 d .
N618 N 1.0604(3) 0.8586(4) 0.3544(4) 0.129(3) Uani 1 1 d .
C119 C 0.9963(2) 0.8752(4) 0.4983(3) 0.129(3) Uani 1 1 d .
H11A H 1.0089 0.8948 0.4869 0.155 Uiso 1 1 calc R
H11B H 0.9754 0.9003 0.4886 0.155 Uiso 1 1 calc R
C120 C 1.0113(2) 0.8505(4) 0.2704(3) 0.121(4) Uani 1 1 d D
H120 H 1.0187 0.8121 0.2857 0.145 Uiso 1 1 calc R
O700 O 1.00350(18) 0.7127(4) 0.3921(2) 0.160(3) Uani 1 1 d .
C123 C 0.8952(2) 0.8614(5) 0.4651(3) 0.121(3) Uani 1 1 d .
H123 H 0.9068 0.8348 0.4883 0.145 Uiso 1 1 calc R
C124 C 0.7688(2) 0.4693(4) 0.1972(3) 0.122(3) Uani 1 1 d .
H12A H 0.7615 0.4481 0.2142 0.146 Uiso 1 1 calc R
H12B H 0.7936 0.4660 0.2111 0.146 Uiso 1 1 calc R
C125 C 0.8066(3) 0.4866(4) 0.3628(4) 0.126(3) Uani 1 1 d .
H125 H 0.8175 0.4463 0.3717 0.152 Uiso 1 1 calc R
C126 C 0.8745(4) 0.4828(6) 0.2462(5) 0.143(4) Uani 1 1 d .
H126 H 0.8626 0.4456 0.2318 0.172 Uiso 1 1 calc R
C127 C 1.0851(4) 0.8578(5) 0.3953(6) 0.143(4) Uani 1 1 d .
C128 C 0.8739(2) 0.7895(5) 0.1595(3) 0.111(3) Uani 1 1 d .
C129 C 0.8138(3) 0.9557(6) 0.1973(4) 0.141(4) Uani 1 1 d .
H129 H 0.7981 0.9780 0.1734 0.169 Uiso 1 1 calc R
C130 C 0.8338(3) 0.9877(6) 0.2312(4) 0.135(3) Uani 1 1 d .
H130 H 0.8325 1.0330 0.2309 0.162 Uiso 1 1 calc R
C131 C 1.0020(3) 0.8480(9) 0.3860(4) 0.160(5) Uani 1 1 d .
H131 H 1.0153 0.8183 0.4070 0.192 Uiso 1 1 calc R
C132 C 0.8184(2) 0.9569(4) 0.3228(4) 0.115(3) Uani 1 1 d .
H132 H 0.8050 0.9815 0.2990 0.138 Uiso 1 1 calc R
C133 C 0.7756(3) 0.4904(5) 0.3287(4) 0.127(3) Uani 1 1 d .
H133 H 0.7651 0.4525 0.3140 0.153 Uiso 1 1 calc R
C134 C 0.9038(4) 0.4758(7) 0.2810(5) 0.149(4) Uani 1 1 d .
H134 H 0.9117 0.4344 0.2921 0.179 Uiso 1 1 calc R
C135 C 0.9549(4) 0.5315(7) 0.3385(5) 0.139(4) Uani 1 1 d .
C136 C 0.7518(2) 0.4367(5) 0.1551(3) 0.142(3) Uani 1 1 d .
H136 H 0.7270 0.4454 0.1404 0.170 Uiso 1 1 calc R
C137 C 1.0974(4) 0.7983(5) 0.4175(5) 0.141(4) Uani 1 1 d .
O101 O 0.7426(2) 0.6884(5) 0.2906(3) 0.194(4) Uani 1 1 d .
C139 C 0.9013(3) 0.9312(7) 0.4668(4) 0.146(4) Uani 1 1 d .
H139 H 0.9174 0.9505 0.4918 0.176 Uiso 1 1 calc R
O113 O 0.9685(2) 0.4739(4) 0.3568(3) 0.161(3) Uani 1 1 d .
C142 C 0.9214(3) 0.9072(6) 0.2475(5) 0.129(3) Uani 1 1 d .
C143 C 0.9752(3) 0.8201(11) 0.3452(5) 0.158(6) Uani 1 1 d .
C144 C 0.7471(2) 0.7776(5) 0.2067(3) 0.121(3) Uani 1 1 d .
H144 H 0.7401 0.8210 0.2034 0.145 Uiso 1 1 calc R
O119 O 1.1211(3) 0.7916(4) 0.4531(3) 0.161(3) Uani 1 1 d .
C146 C 0.8255(2) 0.0270(5) 0.1207(4) 0.152(4) Uani 1 1 d .
H146 H 0.8332 -0.0051 0.1429 0.183 Uiso 1 1 calc R
C500 C 0.9040(3) 0.4783(5) 0.4759(4) 0.177(5) Uani 1 1 d .
H50A H 0.9012 0.4923 0.4984 0.212 Uiso 1 1 calc R
H50B H 0.9210 0.5057 0.4753 0.212 Uiso 1 1 calc R
C149 C 0.7383(2) 0.6675(6) 0.1777(3) 0.134(3) Uani 1 1 d .
H149 H 0.7258 0.6396 0.1553 0.161 Uiso 1 1 calc R
C150 C 1.0230(3) 0.9123(4) 0.2886(6) 0.143(4) Uani 1 1 d D
C154 C 0.7666(3) 0.4679(7) 0.1302(3) 0.191(5) Uani 1 1 d .
H15A H 0.7562 0.4476 0.1036 0.286 Uiso 1 1 calc R
H15B H 0.7911 0.4615 0.1449 0.286 Uiso 1 1 calc R
H15C H 0.7616 0.5138 0.1269 0.286 Uiso 1 1 calc R
C155 C 0.9289(4) 0.9773(5) 0.2561(6) 0.175(6) Uani 1 1 d .
H155 H 0.9178 1.0093 0.2360 0.211 Uiso 1 1 calc R
C157 C 1.0498(4) 0.9139(5) 0.3331(6) 0.152(5) Uani 1 1 d .
C158 C 0.7575(3) 0.3617(5) 0.1604(4) 0.173(5) Uani 1 1 d .
H15D H 0.7474 0.3449 0.1753 0.259 Uiso 1 1 calc R
H15E H 0.7817 0.3524 0.1755 0.259 Uiso 1 1 calc R
H15F H 0.7467 0.3413 0.1337 0.259 Uiso 1 1 calc R
C160 C 0.7298(2) 0.7340(8) 0.1747(4) 0.156(4) Uani 1 1 d .
H160 H 0.7116 0.7495 0.1497 0.187 Uiso 1 1 calc R
O102 O 0.75581(17) 0.7001(4) 0.3518(3) 0.176(3) Uani 1 1 d .
C163 C 1.1854(2) 0.3106(5) 0.5153(3) 0.168(4) Uani 1 1 d D
H16A H 1.2084 0.3053 0.5386 0.252 Uiso 1 1 calc R
H16B H 1.1831 0.2874 0.4920 0.252 Uiso 1 1 calc R
H16C H 1.1693 0.2936 0.5219 0.252 Uiso 1 1 calc R
C164 C 0.8830(4) 0.9696(6) 0.4311(6) 0.158(5) Uani 1 1 d .
H164 H 0.8875 1.0142 0.4331 0.189 Uiso 1 1 calc R
C613 C 0.8243(3) 0.2345(5) 0.1625(3) 0.146(3) Uani 1 1 d .
H61A H 0.8185 0.1891 0.1610 0.220 Uiso 1 1 calc R
H61B H 0.8098 0.2599 0.1686 0.220 Uiso 1 1 calc R
H61C H 0.8480 0.2408 0.1838 0.220 Uiso 1 1 calc R
C166 C 1.0644(3) 0.9747(5) 0.3527(6) 0.160(5) Uani 1 1 d .
H166 H 1.0576 1.0136 0.3379 0.192 Uiso 1 1 calc R
C167 C 0.9952(6) 0.9604(13) 0.3666(9) 0.214(10) Uani 1 1 d .
H167 H 1.0022 1.0037 0.3726 0.257 Uiso 1 1 calc R
C512 C 0.8917(3) 1.1335(5) 0.3506(4) 0.199(6) Uani 1 1 d .
H51A H 0.9021 1.1743 0.3507 0.299 Uiso 1 1 calc R
H51B H 0.8969 1.1012 0.3364 0.299 Uiso 1 1 calc R
H51C H 0.9006 1.1195 0.3785 0.299 Uiso 1 1 calc R
C614 C 0.7823(2) 0.2431(4) 0.0853(3) 0.160(4) Uani 1 1 d .
H61D H 0.7764 0.1985 0.0864 0.240 Uiso 1 1 calc R
H61E H 0.7809 0.2509 0.0596 0.240 Uiso 1 1 calc R
H61F H 0.7666 0.2715 0.0874 0.240 Uiso 1 1 calc R
C171 C 0.9695(5) 0.9424(12) 0.3267(7) 0.183(7) Uani 1 1 d .
C172 C 1.0095(6) 0.9158(15) 0.3960(8) 0.231(11) Uani 1 1 d .
H172 H 1.0245 0.9284 0.4233 0.278 Uiso 1 1 calc R
C173 C 0.8369(3) 1.0913(5) 0.3274(5) 0.221(8) Uani 1 1 d .
H17A H 0.8345 1.0644 0.3050 0.265 Uiso 1 1 calc R
H17B H 0.8139 1.1052 0.3196 0.265 Uiso 1 1 calc R
C174 C 0.92794(19) 0.3532(3) 0.2216(3) 0.111(2) Uani 1 1 d .
H174 H 0.9207 0.3099 0.2163 0.134 Uiso 1 1 calc R
C175 C 0.9971(3) 0.4703(7) 0.3979(4) 0.185(5) Uani 1 1 d .
H17C H 0.9920 0.4915 0.4168 0.222 Uiso 1 1 calc R
H17D H 1.0172 0.4910 0.4001 0.222 Uiso 1 1 calc R
C178 C 1.0039(4) 0.3926(8) 0.4079(5) 0.244(8) Uani 1 1 d .
H178 H 1.0061 0.3664 0.3879 0.293 Uiso 1 1 calc R
C179 C 1.2036(2) 0.4154(6) 0.4951(3) 0.174(5) Uani 1 1 d .
H17E H 1.1983 0.4611 0.4898 0.261 Uiso 1 1 calc R
H17F H 1.2017 0.3953 0.4712 0.261 Uiso 1 1 calc R
H17G H 1.2267 0.4103 0.5182 0.261 Uiso 1 1 calc R
C986 C 0.7151(3) 0.8562(7) 0.0155(4) 0.191(5) Uani 1 1 d .
H98A H 0.7316 0.8336 0.0116 0.286 Uiso 1 1 calc R
H98B H 0.7024 0.8864 -0.0068 0.286 Uiso 1 1 calc R
H98C H 0.6995 0.8253 0.0160 0.286 Uiso 1 1 calc R
C182 C 1.1018(3) 0.9170(5) 0.4177(5) 0.172(5) Uani 1 1 d .
H182 H 1.1196 0.9169 0.4453 0.207 Uiso 1 1 calc R
C515 C 1.0292(2) 0.9485(4) 0.5551(3) 0.140(3) Uani 1 1 d D
H51D H 1.0435 0.9513 0.5846 0.210 Uiso 1 1 calc R
H51E H 1.0095 0.9765 0.5456 0.210 Uiso 1 1 calc R
H51F H 1.0421 0.9618 0.5430 0.210 Uiso 1 1 calc R
C184 C 0.8954(3) 0.8878(5) 0.2025(4) 0.126(3) Uani 1 1 d .
C185 C 0.7532(3) 0.8417(6) 0.0902(3) 0.173(5) Uani 1 1 d D
H18A H 0.7374 0.8142 0.0933 0.208 Uiso 1 1 calc R
H18B H 0.7676 0.8140 0.0847 0.208 Uiso 1 1 calc R
O604 O 0.9599(4) 1.0574(7) 0.3020(6) 0.316(9) Uani 1 1 d .
C608 C 0.95796(18) 0.3687(3) 0.2550(2) 0.102(2) Uani 1 1 d .
H608 H 0.9717 0.3360 0.2733 0.123 Uiso 1 1 calc R
C601 C 0.9570(3) 0.6482(6) 0.3359(4) 0.120(3) Uani 1 1 d .
C610 C 0.8274(2) 0.3212(4) 0.1183(3) 0.133(3) Uani 1 1 d .
H61G H 0.8120 0.3508 0.1208 0.159 Uiso 1 1 calc R
H61H H 0.8252 0.3288 0.0919 0.159 Uiso 1 1 calc R
C611 C 0.8189(2) 0.2564(6) 0.1209(4) 0.154(4) Uani 1 1 d .
H611 H 0.8340 0.2290 0.1160 0.184 Uiso 1 1 calc R
C620 C 1.0892(4) 0.9739(6) 0.3946(6) 0.168(5) Uani 1 1 d .
H620 H 1.0978 1.0137 0.4080 0.201 Uiso 1 1 calc R
C503 C 0.9496(3) 0.4048(7) 0.5268(4) 0.214(7) Uani 1 1 d .
H50C H 0.9583 0.3609 0.5336 0.322 Uiso 1 1 calc R
H50D H 0.9445 0.4202 0.5468 0.322 Uiso 1 1 calc R
H50E H 0.9667 0.4325 0.5271 0.322 Uiso 1 1 calc R
C513 C 1.0169(3) 0.8772(4) 0.5426(3) 0.135(3) Uani 1 1 d D
H513 H 1.0375 0.8509 0.5509 0.162 Uiso 1 1 calc R
C514 C 1.0005(3) 0.8494(5) 0.5628(3) 0.165(4) Uani 1 1 d .
H51G H 1.0157 0.8527 0.5921 0.247 Uiso 1 1 calc R
H51H H 0.9953 0.8042 0.5551 0.247 Uiso 1 1 calc R
H51I H 0.9795 0.8726 0.5544 0.247 Uiso 1 1 calc R
C603 C 0.9533(5) 0.9910(12) 0.2961(8) 0.205(9) Uani 1 1 d .
C501 C 0.9145(4) 0.4061(6) 0.4808(4) 0.201(6) Uani 1 1 d .
H501 H 0.8967 0.3739 0.4754 0.241 Uiso 1 1 calc R
C510 C 0.8536(3) 1.1418(8) 0.3292(4) 0.188(5) Uani 1 1 d .
H510 H 0.8510 1.1702 0.3482 0.225 Uiso 1 1 calc R
C605 C 0.9406(9) 1.1834(10) 0.2721(9) 0.79(3) Uani 1 1 d DU
H605 H 0.9494 1.2036 0.2561 0.945 Uiso 1 1 calc R
C502 C 0.9309(4) 0.4016(7) 0.4532(4) 0.213(6) Uani 1 1 d .
H50F H 0.9130 0.4042 0.4245 0.319 Uiso 1 1 calc R
H50G H 0.9429 0.3609 0.4583 0.319 Uiso 1 1 calc R
H50H H 0.9468 0.4371 0.4599 0.319 Uiso 1 1 calc R
C511 C 0.8393(4) 1.1816(7) 0.2916(5) 0.270(9) Uani 1 1 d .
H51J H 0.8519 1.2218 0.2978 0.405 Uiso 1 1 calc R
H51K H 0.8155 1.1908 0.2814 0.405 Uiso 1 1 calc R
H51L H 0.8411 1.1581 0.2710 0.405 Uiso 1 1 calc R
C702 C 1.0357(4) 0.3922(7) 0.4531(5) 0.221(7) Uani 1 1 d .
H70A H 1.0565 0.3950 0.4526 0.331 Uiso 1 1 calc R
H70B H 1.0358 0.3524 0.4666 0.331 Uiso 1 1 calc R
H70C H 1.0344 0.4288 0.4680 0.331 Uiso 1 1 calc R
C985 C 0.7098(2) 0.9328(5) 0.0632(3) 0.157(4) Uani 1 1 d .
H98D H 0.7237 0.9563 0.0885 0.236 Uiso 1 1 calc R
H98E H 0.6940 0.9049 0.0657 0.236 Uiso 1 1 calc R
H98F H 0.6970 0.9632 0.0410 0.236 Uiso 1 1 calc R
C984 C 0.7328(3) 0.8914(7) 0.0541(4) 0.178(5) Uani 1 1 d D
H984 H 0.7496 0.9206 0.0535 0.213 Uiso 1 1 calc R
N546 N 1.0117(2) 0.9670(3) 0.2696(3) 0.157(5) Uani 1 1 d .
C477 C 0.9730(5) 0.3768(16) 0.4119(9) 0.46(3) Uani 1 1 d .
H47A H 0.9525 0.3756 0.3849 0.687 Uiso 1 1 calc R
H47B H 0.9707 0.4098 0.4282 0.687 Uiso 1 1 calc R
H47C H 0.9765 0.3351 0.4250 0.687 Uiso 1 1 calc R
C680 C 0.9681(8) 1.1914(14) 0.3166(6) 0.412(18) Uani 1 1 d D
H68A H 0.9657 1.2333 0.3262 0.618 Uiso 1 1 calc R
H68B H 0.9904 1.1885 0.3196 0.618 Uiso 1 1 calc R
H68C H 0.9659 1.1576 0.3325 0.618 Uiso 1 1 calc R
C784 C 0.9439(9) 1.1125(9) 0.2694(9) 0.43(2) Uani 1 1 d D
H78A H 0.9553 1.1081 0.2540 0.516 Uiso 1 1 calc R
H78B H 0.9204 1.0980 0.2507 0.516 Uiso 1 1 calc R
C782 C 0.9094(8) 1.2249(13) 0.2641(14) 0.79(3) Uani 1 1 d DU
H78C H 0.9174 1.2623 0.2820 1.181 Uiso 1 1 calc R
H78D H 0.8947 1.1991 0.2696 1.181 Uiso 1 1 calc R
H78E H 0.8968 1.2391 0.2359 1.181 Uiso 1 1 calc R

loop_
_atom_site_aniso_label
_atom_site_aniso_U_11
_atom_site_aniso_U_22
_atom_site_aniso_U_33
_atom_site_aniso_U_23
_atom_site_aniso_U_13
_atom_site_aniso_U_12
Cl2 0.1375(18) 0.1317(17) 0.235(3) 0.0762(19) 0.091(2) 0.0447(14)
N8 0.066(3) 0.096(4) 0.079(4) 0.015(3) 0.042(3) 0.017(3)
Cl3 0.161(2) 0.1087(16) 0.297(4) 0.0292(19) 0.126(3) 0.0209(14)
N7 0.070(3) 0.099(4) 0.077(4) 0.019(3) 0.045(3) 0.022(3)
C005 0.064(4) 0.094(5) 0.071(5) 0.018(4) 0.042(4) 0.022(3)
O108 0.091(3) 0.078(3) 0.115(4) 0.013(2) 0.064(3) 0.019(2)
Cl1 0.197(3) 0.167(2) 0.180(3) 0.051(2) 0.086(2) 0.033(2)
N6 0.055(3) 0.111(4) 0.085(4) 0.016(3) 0.041(3) 0.019(3)
C009 0.061(4) 0.094(5) 0.085(5) 0.009(4) 0.046(4) 0.011(4)
N888 0.054(3) 0.093(3) 0.067(3) 0.000(3) 0.031(3) -0.004(3)
N17 0.057(3) 0.093(3) 0.073(3) 0.018(3) 0.034(3) 0.007(3)
N615 0.063(3) 0.072(3) 0.081(4) 0.000(3) 0.031(3) -0.006(2)
N18 0.061(3) 0.097(4) 0.086(4) -0.013(3) 0.045(3) -0.014(3)
C014 0.073(4) 0.081(4) 0.073(4) 0.010(4) 0.049(4) 0.016(3)
C015 0.059(3) 0.093(5) 0.083(5) 0.000(4) 0.048(4) 0.014(4)
O118 0.065(3) 0.158(5) 0.081(3) -0.003(3) 0.031(3) 0.007(3)
N2 0.069(3) 0.086(3) 0.093(4) 0.009(3) 0.051(3) -0.003(3)
C020 0.080(4) 0.097(5) 0.078(5) 0.013(4) 0.050(4) 0.014(4)
N550 0.075(3) 0.133(5) 0.079(4) 0.024(4) 0.041(3) 0.027(4)
C022 0.111(6) 0.075(4) 0.130(7) -0.004(4) 0.088(6) -0.009(4)
N4 0.085(4) 0.079(4) 0.129(5) 0.000(4) 0.073(4) 0.011(3)
O110 0.104(3) 0.103(4) 0.146(5) 0.012(3) 0.080(4) 0.019(3)
C026 0.078(4) 0.103(5) 0.086(5) -0.006(4) 0.033(4) -0.036(4)
C027 0.065(4) 0.119(5) 0.103(6) 0.027(5) 0.054(4) 0.017(4)
N12 0.078(4) 0.188(7) 0.064(4) 0.025(5) 0.044(4) 0.057(5)
C029 0.075(4) 0.094(5) 0.080(5) 0.015(4) 0.050(4) 0.024(4)
C030 0.071(4) 0.144(7) 0.107(7) 0.020(6) 0.056(5) 0.027(5)
C031 0.070(4) 0.087(4) 0.099(5) 0.026(4) 0.054(4) 0.021(3)
N16 0.078(4) 0.121(5) 0.091(5) 0.030(4) 0.053(4) 0.034(4)
O116 0.113(4) 0.111(4) 0.110(4) 0.005(3) 0.026(3) -0.050(3)
C034 0.075(4) 0.152(7) 0.083(6) 0.030(6) 0.049(5) 0.037(5)
C035 0.065(4) 0.118(5) 0.110(6) 0.019(5) 0.055(5) 0.033(4)
C036 0.058(4) 0.126(6) 0.071(5) -0.022(5) 0.034(4) -0.026(4)
N5 0.090(4) 0.091(4) 0.109(5) 0.023(4) 0.064(4) 0.033(3)
C039 0.071(4) 0.082(4) 0.082(5) 0.008(4) 0.047(4) -0.005(3)
O107 0.072(3) 0.176(5) 0.111(4) -0.046(4) 0.039(3) -0.024(3)
O117 0.108(3) 0.076(3) 0.092(4) 0.002(2) 0.021(3) 0.015(2)
C043 0.123(7) 0.174(10) 0.116(8) 0.059(8) 0.094(7) 0.076(8)
C044 0.061(4) 0.111(5) 0.102(6) 0.009(5) 0.049(4) 0.010(4)
C045 0.074(4) 0.085(5) 0.102(5) 0.003(4) 0.057(4) -0.003(4)
N617 0.127(5) 0.099(5) 0.182(7) -0.033(5) 0.108(5) -0.030(4)
C047 0.102(7) 0.165(9) 0.094(7) 0.008(7) 0.072(6) 0.031(7)
C048 0.091(5) 0.086(5) 0.125(7) 0.033(5) 0.076(5) 0.032(4)
N9 0.077(3) 0.095(4) 0.098(5) 0.018(4) 0.053(4) 0.022(3)
C050 0.084(5) 0.114(7) 0.133(8) 0.051(6) 0.075(6) 0.036(5)
C051 0.065(4) 0.059(3) 0.081(4) 0.008(3) 0.034(4) 0.000(3)
C053 0.056(4) 0.160(7) 0.075(5) -0.021(5) 0.032(4) 0.003(5)
O104 0.132(4) 0.111(4) 0.182(6) 0.048(4) 0.106(5) 0.039(3)
C056 0.082(5) 0.109(6) 0.126(8) 0.056(6) 0.067(5) 0.047(4)
C057 0.075(4) 0.100(5) 0.103(6) -0.008(5) 0.066(5) -0.008(4)
C058 0.108(5) 0.092(5) 0.145(8) -0.028(6) 0.099(6) -0.021(5)
C059 0.057(3) 0.088(4) 0.066(4) -0.011(3) 0.029(3) -0.010(3)
C060 0.063(4) 0.106(5) 0.097(5) 0.020(4) 0.043(4) -0.001(4)
N15 0.094(4) 0.112(6) 0.127(6) 0.029(5) 0.068(5) 0.028(4)
C062 0.063(4) 0.084(5) 0.086(5) 0.004(4) 0.032(4) 0.011(3)
N3 0.094(4) 0.088(4) 0.092(4) 0.010(3) 0.053(3) 0.005(3)
C064 0.060(4) 0.127(6) 0.083(5) -0.002(5) 0.038(4) 0.007(4)
C065 0.083(5) 0.133(6) 0.078(6) 0.046(6) 0.039(5) 0.051(5)
O109 0.133(4) 0.132(5) 0.085(4) 0.006(3) 0.041(4) 0.000(3)
C067 0.096(6) 0.109(6) 0.142(8) -0.023(6) 0.079(6) -0.023(5)
N13 0.105(6) 0.172(8) 0.145(8) -0.029(8) 0.087(6) -0.001(7)
C069 0.110(6) 0.143(8) 0.115(7) 0.024(6) 0.088(6) 0.040(6)
C070 0.084(4) 0.105(5) 0.127(7) 0.021(5) 0.066(5) -0.002(5)
O112 0.100(4) 0.200(6) 0.095(5) -0.003(4) 0.055(4) 0.012(4)
C072 0.070(4) 0.123(6) 0.091(6) 0.003(5) 0.043(5) -0.016(4)
O115 0.073(3) 0.190(5) 0.079(4) 0.015(3) 0.035(3) 0.014(3)
C074 0.084(5) 0.097(5) 0.092(6) 0.039(4) 0.050(5) 0.032(4)
C075 0.086(5) 0.109(6) 0.129(7) 0.030(5) 0.073(5) 0.018(5)
C076 0.101(5) 0.104(5) 0.085(6) 0.013(5) 0.055(5) 0.008(4)
N11 0.098(4) 0.147(6) 0.085(5) 0.019(4) 0.058(4) 0.030(4)
N10 0.082(4) 0.123(5) 0.089(5) 0.033(4) 0.052(4) 0.034(4)
C079 0.100(5) 0.140(7) 0.074(5) 0.034(5) 0.050(4) 0.041(5)
C080 0.091(7) 0.211(12) 0.109(8) 0.061(9) 0.074(7) 0.081(9)
C081 0.088(5) 0.099(5) 0.089(5) 0.003(4) 0.031(4) -0.030(4)
C082 0.074(4) 0.148(8) 0.082(6) 0.048(6) 0.048(5) 0.043(5)
C083 0.078(5) 0.125(6) 0.125(8) -0.012(6) 0.069(6) 0.007(5)
C084 0.090(6) 0.170(9) 0.078(6) 0.021(6) 0.053(5) 0.025(6)
C085 0.105(5) 0.058(4) 0.164(9) 0.005(5) 0.102(6) 0.004(4)
O111 0.123(4) 0.228(6) 0.089(5) 0.042(5) 0.050(4) 0.085(5)
C087 0.094(5) 0.090(6) 0.160(9) 0.033(6) 0.090(6) 0.036(5)
N616 0.077(3) 0.103(4) 0.117(5) -0.028(4) 0.067(4) -0.024(3)
C089 0.066(4) 0.140(6) 0.073(5) 0.008(5) 0.040(4) 0.001(4)
O103 0.098(4) 0.163(5) 0.092(4) 0.006(4) 0.027(3) -0.036(3)
C091 0.069(5) 0.140(7) 0.080(6) 0.011(5) 0.046(5) 0.011(5)
N1 0.062(4) 0.179(7) 0.111(6) -0.002(6) 0.053(4) 0.002(4)
C093 0.067(4) 0.106(5) 0.091(5) 0.012(4) 0.037(4) 0.010(4)
C094 0.086(5) 0.196(10) 0.090(7) 0.046(7) 0.061(5) 0.056(6)
O106 0.113(4) 0.140(4) 0.174(6) 0.071(4) 0.089(4) 0.057(3)
C096 0.086(5) 0.135(7) 0.067(5) 0.014(5) 0.039(4) 0.013(5)
O114 0.142(5) 0.117(4) 0.194(7) 0.065(4) 0.107(5) 0.049(4)
C098 0.101(6) 0.105(8) 0.199(11) -0.035(8) 0.103(8) -0.020(6)
C099 0.098(5) 0.137(7) 0.156(9) 0.072(6) 0.080(6) 0.046(5)
N14 0.102(5) 0.137(6) 0.164(8) 0.026(6) 0.094(6) 0.033(5)
C101 0.070(4) 0.149(7) 0.087(5) -0.003(5) 0.025(4) 0.031(4)
C102 0.122(6) 0.149(8) 0.112(7) 0.013(7) 0.088(6) 0.018(7)
C103 0.102(5) 0.154(8) 0.092(6) 0.032(5) 0.049(5) 0.060(5)
C104 0.118(9) 0.171(11) 0.208(16) -0.088(12) 0.130(11) -0.043(8)
O105 0.158(5) 0.068(4) 0.365(11) 0.014(5) 0.172(7) 0.005(3)
C106 0.095(6) 0.139(8) 0.105(7) -0.025(6) 0.058(6) -0.044(5)
C107 0.065(4) 0.198(9) 0.100(6) -0.014(6) 0.018(4) 0.046(5)
C108 0.131(7) 0.149(8) 0.121(8) 0.066(7) 0.079(7) 0.060(7)
C109 0.088(5) 0.138(7) 0.097(6) -0.002(6) 0.055(5) -0.001(5)
C110 0.083(5) 0.168(8) 0.127(7) -0.040(7) 0.067(5) -0.054(6)
C111 0.090(5) 0.192(9) 0.099(6) 0.045(6) 0.053(5) 0.069(6)
C112 0.111(7) 0.210(11) 0.097(7) 0.065(8) 0.079(6) 0.095(8)
C113 0.060(4) 0.141(7) 0.092(5) 0.017(5) 0.033(4) -0.007(4)
C115 0.108(6) 0.183(10) 0.101(8) 0.058(7) 0.046(6) 0.075(7)
C116 0.093(6) 0.216(11) 0.108(8) 0.077(8) 0.054(6) 0.086(7)
C117 0.127(7) 0.057(6) 0.247(14) 0.012(7) 0.129(9) 0.021(5)
N618 0.125(6) 0.117(7) 0.202(10) -0.016(7) 0.125(7) -0.020(5)
C119 0.141(7) 0.110(6) 0.109(8) 0.003(5) 0.046(6) -0.012(5)
C120 0.133(9) 0.091(4) 0.206(11) 0.005(5) 0.135(9) 0.004(4)
O700 0.119(5) 0.263(8) 0.101(5) 0.006(5) 0.060(4) 0.064(5)
C123 0.108(6) 0.145(7) 0.124(7) -0.044(6) 0.071(6) -0.047(5)
C124 0.109(6) 0.128(6) 0.134(8) -0.021(6) 0.068(6) 0.000(5)
C125 0.126(7) 0.104(6) 0.197(11) -0.013(6) 0.118(8) -0.014(6)
C126 0.164(10) 0.162(10) 0.175(12) 0.060(9) 0.137(10) 0.048(8)
C127 0.160(10) 0.078(7) 0.251(15) -0.031(9) 0.150(11) -0.023(7)
C128 0.099(6) 0.123(7) 0.132(8) 0.058(7) 0.074(6) 0.052(6)
C129 0.139(8) 0.171(10) 0.154(10) 0.097(8) 0.105(8) 0.105(7)
C130 0.109(7) 0.190(10) 0.123(8) 0.031(8) 0.072(7) 0.030(7)
C131 0.094(7) 0.277(17) 0.126(10) -0.042(10) 0.070(7) -0.010(8)
C132 0.110(6) 0.063(5) 0.197(10) 0.028(6) 0.098(7) 0.022(4)
C133 0.122(7) 0.104(6) 0.193(11) -0.029(6) 0.107(8) -0.023(6)
C134 0.190(12) 0.154(10) 0.169(12) 0.063(10) 0.140(11) 0.048(10)
C135 0.160(12) 0.177(11) 0.136(11) 0.045(10) 0.116(11) 0.048(10)
C136 0.087(5) 0.212(10) 0.135(8) -0.054(7) 0.064(6) -0.020(6)
C137 0.158(9) 0.112(9) 0.219(14) -0.043(10) 0.144(10) -0.034(8)
O101 0.146(6) 0.307(10) 0.144(7) 0.074(7) 0.087(6) 0.063(6)
C139 0.124(7) 0.175(10) 0.179(11) -0.113(9) 0.106(8) -0.083(7)
O113 0.173(6) 0.196(6) 0.170(7) 0.095(6) 0.129(6) 0.093(5)
C142 0.098(6) 0.163(11) 0.161(10) -0.001(9) 0.093(8) 0.006(7)
C143 0.109(9) 0.261(16) 0.163(14) 0.083(15) 0.112(11) 0.083(12)
C144 0.080(5) 0.176(8) 0.094(6) 0.018(6) 0.037(5) 0.047(5)
O119 0.193(8) 0.146(6) 0.158(7) -0.036(6) 0.101(6) -0.051(6)
C146 0.126(7) 0.139(7) 0.163(10) 0.043(7) 0.056(7) 0.040(6)
C500 0.156(8) 0.210(10) 0.192(11) 0.133(9) 0.110(9) 0.121(8)
C149 0.070(5) 0.220(10) 0.092(7) -0.002(6) 0.030(5) 0.028(6)
C150 0.129(7) 0.082(7) 0.277(16) -0.009(8) 0.148(10) -0.003(6)
C154 0.147(8) 0.318(16) 0.140(9) -0.031(9) 0.098(8) -0.031(9)
C155 0.208(13) 0.095(7) 0.30(2) 0.008(9) 0.187(15) 0.002(7)
C157 0.146(9) 0.083(8) 0.277(17) -0.012(10) 0.146(11) -0.019(7)
C158 0.178(9) 0.143(8) 0.248(14) -0.087(8) 0.146(10) -0.042(7)
C160 0.087(6) 0.255(13) 0.113(9) 0.061(9) 0.044(6) 0.078(8)
O102 0.130(5) 0.188(6) 0.195(8) 0.015(6) 0.076(6) 0.051(4)
C163 0.101(6) 0.232(11) 0.122(8) 0.018(7) 0.025(6) 0.087(7)
C164 0.158(11) 0.118(8) 0.247(17) -0.024(11) 0.141(12) -0.008(8)
C613 0.148(8) 0.155(8) 0.157(9) 0.023(7) 0.094(7) -0.017(6)
C166 0.139(9) 0.112(8) 0.257(16) -0.028(9) 0.123(10) -0.027(7)
C167 0.159(15) 0.30(3) 0.24(2) -0.12(2) 0.143(18) -0.087(17)
C512 0.110(7) 0.179(10) 0.253(15) 0.028(9) 0.057(9) -0.049(7)
C614 0.099(6) 0.120(6) 0.161(9) 0.034(6) -0.001(6) -0.034(5)
C171 0.142(13) 0.27(2) 0.192(18) 0.019(18) 0.124(14) 0.032(15)
C172 0.21(2) 0.34(3) 0.23(2) -0.10(2) 0.17(2) -0.07(2)
C173 0.131(8) 0.072(5) 0.38(2) 0.105(9) 0.081(10) 0.040(5)
C174 0.089(5) 0.086(4) 0.101(6) 0.022(4) 0.010(5) -0.018(4)
C175 0.163(9) 0.289(14) 0.154(10) 0.113(10) 0.120(9) 0.114(10)
C178 0.229(15) 0.281(17) 0.210(15) 0.174(14) 0.107(13) 0.133(14)
C179 0.063(4) 0.298(13) 0.134(8) -0.051(8) 0.034(5) 0.019(6)
C986 0.155(9) 0.289(15) 0.091(8) 0.042(9) 0.038(7) 0.085(9)
C182 0.203(10) 0.094(7) 0.291(16) -0.049(9) 0.178(12) -0.049(7)
C515 0.124(6) 0.155(8) 0.126(8) -0.028(6) 0.055(6) -0.001(5)
C184 0.116(7) 0.119(8) 0.199(12) 0.055(8) 0.122(9) 0.036(6)
C185 0.145(8) 0.250(12) 0.098(8) 0.009(8) 0.045(7) 0.104(9)
O604 0.362(17) 0.197(11) 0.44(2) -0.152(14) 0.250(17) -0.130(12)
C608 0.087(5) 0.089(5) 0.094(6) 0.026(4) 0.023(5) 0.001(4)
C601 0.106(7) 0.172(9) 0.120(8) -0.003(8) 0.086(7) 0.015(8)
C610 0.101(6) 0.129(6) 0.123(7) -0.028(5) 0.027(5) -0.054(5)
C611 0.077(5) 0.176(9) 0.174(11) 0.011(8) 0.043(6) -0.019(5)
C620 0.169(11) 0.110(9) 0.257(17) -0.056(10) 0.135(12) -0.035(8)
C503 0.222(12) 0.277(14) 0.150(10) 0.117(10) 0.101(10) 0.171(12)
C513 0.147(7) 0.129(7) 0.099(7) -0.007(6) 0.045(7) 0.028(6)
C514 0.212(11) 0.169(9) 0.122(8) 0.014(7) 0.094(9) -0.021(8)
C603 0.167(14) 0.25(2) 0.24(2) -0.120(19) 0.142(16) -0.075(14)
C501 0.276(15) 0.201(10) 0.211(13) 0.116(10) 0.186(13) 0.151(11)
C510 0.141(10) 0.221(14) 0.165(11) 0.050(10) 0.056(9) -0.001(9)
C605 0.97(6) 0.20(2) 0.74(5) 0.18(3) 0.13(5) -0.18(3)
C502 0.228(13) 0.247(13) 0.198(13) 0.015(10) 0.136(12) 0.104(11)
C511 0.266(18) 0.177(11) 0.185(14) 0.051(11) -0.008(12) 0.030(11)
C702 0.214(13) 0.270(15) 0.218(15) 0.156(13) 0.141(13) 0.116(12)
C985 0.138(7) 0.197(9) 0.144(8) 0.064(7) 0.079(7) 0.087(7)
C984 0.140(8) 0.277(13) 0.119(9) 0.051(9) 0.070(8) 0.094(9)
N546 0.171(11) 0.067(3) 0.270(16) -0.015(5) 0.142(10) 0.004(4)
C477 0.24(2) 0.64(5) 0.44(4) 0.36(4) 0.15(2) -0.03(2)
C680 0.71(6) 0.40(3) 0.190(19) 0.00(2) 0.28(3) -0.03(4)
C784 0.65(6) 0.142(14) 0.43(4) -0.016(19) 0.24(4) -0.11(2)
C782 0.97(6) 0.20(2) 0.74(5) 0.18(3) 0.13(5) -0.18(3)

loop_
_atom_type_symbol
_atom_type_description
_atom_type_scat_dispersion_real
_atom_type_scat_dispersion_imag
_atom_type_scat_source
C C 0.0181 0.0091 'International Tables Vol C Tables 4.2.6.8 and 6.1.1.4'
H H 0.0000 0.0000 'International Tables Vol C Tables 4.2.6.8 and 6.1.1.4'
N N 0.0311 0.0180 'International Tables Vol C Tables 4.2.6.8 and 6.1.1.4'
O O 0.0492 0.0322 'International Tables Vol C Tables 4.2.6.8 and 6.1.1.4'
Cl Cl 0.3639 0.7018 'International Tables Vol C Tables 4.2.6.8 and 6.1.1.4'

loop_
_geom_angle_atom_site_label_1
_geom_angle_atom_site_label_2
_geom_angle_atom_site_label_3
_geom_angle
_geom_angle_site_symmetry_1
_geom_angle_site_symmetry_3
C029 N8 C005 118.8(6) . .
C015 N7 C014 129.3(5) . .
N8 C005 C020 122.1(6) . .
N8 C005 C014 118.4(6) . .
C020 C005 C014 119.5(6) . .
C009 N6 C035 116.9(6) . .
N6 C009 C044 124.6(6) . .
N6 C009 C015 118.8(6) . .
C044 C009 C015 116.5(6) . .
C051 N888 C039 119.7(5) . .
C089 N17 C039 118.1(6) . .
C062 N615 C051 130.2(5) . .
C059 N18 C057 118.0(6) . .
C031 C014 N7 124.6(6) . .
C031 C014 C005 120.7(6) . .
N7 C014 C005 114.7(5) . .
O108 C015 N7 126.9(6) . .
O108 C015 C009 123.1(6) . .
N7 C015 C009 109.9(6) . .
C064 O118 C101 119.2(6) . .
C060 N2 C045 115.7(5) . .
C005 C020 C079 117.4(7) . .
C005 C020 C096 117.4(6) . .
C079 C020 C096 125.2(7) . .
C091 N550 C065 130.8(7) . .
C045 C022 C075 119.8(7) . .
C045 C022 C125 120.3(8) . .
C075 C022 C125 119.9(8) . .
C087 N4 C085 116.5(7) . .
C174 C026 C039 118.2(6) . .
C174 C026 C081 125.7(6) . .
C039 C026 C081 116.1(7) . .
C045 C027 C110 121.8(7) . .
C045 C027 N1 119.2(7) . .
C110 C027 N1 118.9(8) . .
C601 N12 C047 115.7(9) . .
N8 C029 C076 123.7(6) . .
N8 C029 C048 119.4(7) . .
C076 C029 C048 116.9(7) . .
N5 C030 C144 122.6(8) . .
N5 C030 C035 118.2(7) . .
C144 C030 C035 119.2(9) . .
C014 C031 C074 119.2(6) . .
C128 N16 C065 118.2(8) . .
C081 O116 C610 117.8(6) . .
N10 C034 C111 124.0(9) . .
N10 C034 C084 119.2(7) . .
C111 C034 C084 116.8(9) . .
N6 C035 C053 122.1(6) . .
N6 C035 C030 115.4(8) . .
C053 C035 C030 122.5(8) . .
C109 C036 C064 121.8(7) . .
C109 C036 C057 118.3(7) . .
C064 C036 C057 119.9(6) . .
C050 N5 C030 129.4(7) . .
N17 C039 N888 116.3(5) . .
N17 C039 C026 122.9(6) . .
N888 C039 C026 120.7(6) . .
C083 O107 C124 116.2(7) . .
C135 C043 C047 117.5(13) . .
C135 C043 C134 123.2(12) . .
C047 C043 C134 119.3(11) . .
C083 C044 C009 118.4(7) . .
N2 C045 C027 120.5(6) . .
N2 C045 C022 121.8(6) . .
C027 C045 C022 117.7(7) . .
C067 N617 C137 125.0(10) . .
N12 C047 C069 118.9(9) . .
N12 C047 C043 123.9(10) . .
C069 C047 C043 117.1(11) . .
O110 C048 N9 124.6(7) . .
O110 C048 C029 122.0(9) . .
N9 C048 C029 113.4(7) . .
C048 N9 C056 129.0(7) . .
O106 C050 N5 124.9(10) . .
O106 C050 C087 118.8(8) . .
N5 C050 C087 116.4(7) . .
N888 C051 N615 114.0(5) . .
N888 C051 C608 121.0(6) . .
N615 C051 C608 124.9(6) . .
C035 C053 C083 119.2(7) . .
C035 C053 C149 117.0(8) . .
C083 C053 C149 123.7(9) . .
C075 O104 C500 114.5(7) . .
C099 C056 C082 122.2(9) . .
C099 C056 N9 122.3(10) . .
C082 C056 N9 115.5(7) . .
N616 C057 N18 118.9(7) . .
N616 C057 C036 121.4(7) . .
N18 C057 C036 119.7(6) . .
N3 C058 C123 123.4(9) . .
N3 C058 C085 115.3(8) . .
C123 C058 C085 121.3(8) . .
N18 C059 C093 127.7(6) . .
N18 C059 C062 115.7(6) . .
C093 C059 C062 116.5(6) . .
N2 C060 C070 126.8(7) . .
N2 C060 C072 114.8(6) . .
C070 C060 C072 118.4(7) . .
C184 N15 C128 128.8(9) . .
O117 C062 N615 125.5(6) . .
O117 C062 C059 123.3(6) . .
N615 C062 C059 111.2(6) . .
C072 N3 C058 129.5(7) . .
O118 C064 C093 123.4(7) . .
O118 C064 C036 117.2(7) . .
C093 C064 C036 119.4(6) . .
N16 C065 N550 110.9(7) . .
N16 C065 C103 124.0(8) . .
N550 C065 C103 125.2(9) . .
C096 O109 C119 119.5(7) . .
N616 C067 C106 120.8(8) . .
N616 C067 N617 112.6(9) . .
C106 C067 N617 126.5(8) . .
C143 N13 C080 126.9(13) . .
C102 C069 C047 120.4(9) . .
C102 C069 N11 123.9(9) . .
C047 C069 N11 115.7(10) . .
C075 C070 C060 119.7(7) . .
O103 C072 N3 128.3(7) . .
O103 C072 C060 118.6(7) . .
N3 C072 C060 113.0(7) . .
C079 C074 C031 121.2(6) . .
O104 C075 C070 127.5(8) . .
O104 C075 C022 116.7(8) . .
C070 C075 C022 115.8(7) . .
C096 C076 C029 118.1(7) . .
C084 N11 C069 128.9(8) . .
C034 N10 C082 117.9(7) . .
C074 C079 C020 121.6(7) . .
O700 C080 N13 117.7(14) . .
O700 C080 C601 127.8(12) . .
N13 C080 C601 114.5(10) . .
O116 C081 C113 123.9(7) . .
O116 C081 C026 115.4(7) . .
C113 C081 C026 120.7(6) . .
N10 C082 C056 119.0(7) . .
N10 C082 C094 124.7(10) . .
C056 C082 C094 116.3(10) . .
C044 C083 O107 126.7(8) . .
C044 C083 C053 118.5(8) . .
O107 C083 C053 114.8(8) . .
O112 C084 N11 125.9(9) . .
O112 C084 C034 121.7(8) . .
N11 C084 C034 112.2(9) . .
N4 C085 C098 121.0(10) . .
N4 C085 C058 118.0(6) . .
C098 C085 C058 120.9(11) . .
C116 O111 C185 117.4(9) . .
N4 C087 C132 126.3(10) . .
N4 C087 C050 117.3(7) . .
C132 C087 C050 116.3(9) . .
C057 N616 C067 119.7(7) . .
N17 C089 C113 126.0(7) . .
N17 C089 C091 114.2(7) . .
C113 C089 C091 119.8(7) . .
O115 C091 N550 128.3(7) . .
O115 C091 C089 119.6(8) . .
N550 C091 C089 112.1(7) . .
O101 N1 O102 118.5(9) . .
O101 N1 C027 124.6(9) . .
O102 N1 C027 117.0(8) . .
C059 C093 C064 115.2(6) . .
C082 C094 C116 114.5(10) . .
C082 C094 C129 120.1(11) . .
C116 C094 C129 125.4(10) . .
C076 C096 O109 123.6(8) . .
C076 C096 C020 119.5(7) . .
O109 C096 C020 116.9(7) . .
C164 C098 C085 118.9(13) . .
C164 C098 C117 121.4(11) . .
C085 C098 C117 119.7(11) . .
C056 C099 C130 119.4(10) . .
C142 N14 C104 121.3(11) . .
O118 C101 C107 106.6(7) . .
C126 C102 C069 120.9(10) . .
C065 C103 C115 114.7(9) . .
N14 C104 C171 116.8(17) . .
N14 C104 C143 117.5(12) . .
C171 C104 C143 125.7(18) . .
C117 O105 C173 118.6(11) . .
C109 C106 C067 122.0(8) . .
C101 C107 C163 107.8(7) . .
C101 C107 C179 108.6(8) . .
C163 C107 C179 113.7(7) . .
C115 C108 C128 117.2(10) . .
C106 C109 C036 117.8(8) . .
C133 C110 C027 118.5(8) . .
C116 C111 C034 116.9(10) . .
C135 C112 C601 115.9(11) . .
C081 C113 C089 116.2(6) . .
C108 C115 C103 122.6(9) . .
C111 C116 O111 124.4(12) . .
C111 C116 C094 121.8(8) . .
O111 C116 C094 113.8(11) . .
C132 C117 O105 126.6(12) . .
C132 C117 C098 117.4(8) . .
O105 C117 C098 116.0(12) . .
C157 N618 C127 121.8(12) . .
C513 C119 O109 110.4(7) . .
C120 C120 C150 115.7(8) 2_755 .
C058 C123 C139 115.6(9) . .
O107 C124 C136 108.0(8) . .
C133 C125 C022 120.1(8) . .
C134 C126 C102 122.8(13) . .
N618 C127 C137 121.6(11) . .
N618 C127 C182 121.8(13) . .
C137 C127 C182 116.5(15) . .
N16 C128 N15 112.1(8) . .
N16 C128 C108 123.0(11) . .
N15 C128 C108 124.9(10) . .
C130 C129 C094 119.7(10) . .
C129 C130 C099 122.1(11) . .
C172 C131 C143 126.7(18) . .
C117 C132 C087 118.8(9) . .
C125 C133 C110 121.6(8) . .
C126 C134 C043 119.1(11) . .
C112 C135 C043 122.0(13) . .
C112 C135 O113 117.3(14) . .
C043 C135 O113 120.7(14) . .
C124 C136 C154 108.5(8) . .
C124 C136 C158 109.9(9) . .
C154 C136 C158 113.0(8) . .
O119 C137 C127 127.0(12) . .
O119 C137 N617 120.5(12) . .
C127 C137 N617 112.4(13) . .
C164 C139 C123 120.4(10) . .
C135 O113 C175 121.6(11) . .
N14 C142 C155 124.8(13) . .
N14 C142 C184 118.3(11) . .
C155 C142 C184 116.9(13) . .
N13 C143 C104 121.4(16) . .
N13 C143 C131 132.1(13) . .
C104 C143 C131 106.5(17) . .
C160 C144 C030 119.1(9) . .
Cl2 C146 Cl3 111.5(5) . .
Cl2 C146 Cl1 110.2(6) . .
Cl3 C146 Cl1 107.6(6) . .
O104 C500 C501 104.1(11) . .
C160 C149 C053 118.3(9) . .
N546 C150 C120 124.8(15) . .
N546 C150 C157 118.2(11) . .
C120 C150 C157 117.1(10) . .
C603 C155 C142 114.1(16) . .
N618 C157 C166 120.4(16) . .
N618 C157 C150 119.9(11) . .
C166 C157 C150 119.7(13) . .
C144 C160 C149 123.6(9) . .
C098 C164 C139 122.8(12) . .
C620 C166 C157 117.7(13) . .
C172 C167 C171 120(3) . .
C167 C171 C603 119(3) . .
C167 C171 C104 120.5(19) . .
C603 C171 C104 120(2) . .
C167 C172 C131 120(3) . .
C510 C173 O105 119.5(12) . .
C608 C174 C026 119.4(6) . .
O113 C175 C178 105.2(12) . .
C477 C178 C702 105.1(14) . .
C477 C178 C175 99.2(14) . .
C702 C178 C175 102.5(14) . .
C620 C182 C127 114.5(14) . .
O114 C184 N15 125.9(12) . .
O114 C184 C142 120.4(11) . .
N15 C184 C142 113.6(9) . .
O111 C185 C984 107.2(10) . .
C603 O604 C784 127.9(19) . .
C174 C608 C051 120.9(6) . .
N12 C601 C080 118.8(10) . .
N12 C601 C112 124.7(11) . .
C080 C601 C112 116.4(11) . .
C611 C610 O116 107.9(7) . .
C610 C611 C614 108.8(8) . .
C610 C611 C613 116.7(10) . .
C614 C611 C613 111.9(8) . .
C166 C620 C182 123.6(12) . .
C514 C513 C119 114.3(9) . .
C514 C513 C515 114.4(8) . .
C119 C513 C515 107.3(8) . .
C155 C603 O604 111(2) . .
C155 C603 C171 123(2) . .
O604 C603 C171 126(2) . .
C500 C501 C502 101.7(8) . .
C500 C501 C503 102.3(11) . .
C502 C501 C503 99.9(10) . .
C173 C510 C511 116.9(13) . .
C173 C510 C512 115.7(12) . .
C511 C510 C512 112.9(12) . .
C784 C605 C680 98(2) . .
C784 C605 C782 130(3) . .
C680 C605 C782 107.4(18) . .
C986 C984 C985 115.1(10) . .
C986 C984 C185 109.1(11) . .
C985 C984 C185 108.8(8) . .
C150 N546 N546 119.4(8) . 2_755
C605 C784 O604 133(2) . .

loop_
_geom_bond_atom_site_label_1
_geom_bond_atom_site_label_2
_geom_bond_distance
_geom_bond_site_symmetry_2
Cl2 C146 1.730(9) .
N8 C029 1.319(8) .
N8 C005 1.341(7) .
Cl3 C146 1.747(11) .
N7 C015 1.350(8) .
N7 C014 1.412(8) .
C005 C020 1.405(9) .
C005 C014 1.415(8) .
O108 C015 1.210(7) .
Cl1 C146 1.803(12) .
N6 C009 1.306(7) .
N6 C035 1.373(8) .
C009 C044 1.435(9) .
C009 C015 1.509(9) .
N888 C051 1.306(7) .
N888 C039 1.358(7) .
N17 C089 1.306(8) .
N17 C039 1.350(7) .
N615 C062 1.353(8) .
N615 C051 1.394(7) .
N18 C059 1.311(7) .
N18 C057 1.369(8) .
C014 C031 1.374(8) .
O118 C064 1.357(8) .
O118 C101 1.439(9) .
N2 C060 1.297(8) .
N2 C045 1.372(8) .
C020 C079 1.421(9) .
C020 C096 1.435(10) .
N550 C091 1.315(9) .
N550 C065 1.377(9) .
C022 C045 1.398(9) .
C022 C075 1.440(11) .
C022 C125 1.443(11) .
N4 C087 1.323(9) .
N4 C085 1.358(10) .
O110 C048 1.227(8) .
C026 C174 1.380(9) .
C026 C039 1.424(8) .
C026 C081 1.434(10) .
C027 C045 1.382(9) .
C027 C110 1.422(10) .
C027 N1 1.423(10) .
N12 C601 1.257(11) .
N12 C047 1.369(10) .
C029 C076 1.416(10) .
C029 C048 1.499(9) .
C030 N5 1.361(9) .
C030 C144 1.402(11) .
C030 C035 1.414(10) .
C031 C074 1.392(9) .
N16 C128 1.326(9) .
N16 C065 1.344(9) .
O116 C081 1.324(8) .
O116 C610 1.435(9) .
C034 N10 1.309(9) .
C034 C111 1.419(11) .
C034 C084 1.504(12) .
C035 C053 1.409(10) .
C036 C109 1.414(10) .
C036 C064 1.411(9) .
C036 C057 1.424(9) .
N5 C050 1.329(9) .
O107 C083 1.363(9) .
O107 C124 1.441(9) .
O117 C062 1.199(7) .
C043 C135 1.350(15) .
C043 C047 1.412(13) .
C043 C134 1.471(15) .
C044 C083 1.360(10) .
N617 C067 1.411(10) .
N617 C137 1.436(13) .
C047 C069 1.402(12) .
C048 N9 1.366(10) .
N9 C056 1.405(9) .
C050 O106 1.242(8) .
C050 C087 1.507(11) .
C051 C608 1.414(8) .
C053 C083 1.406(10) .
C053 C149 1.452(11) .
O104 C075 1.331(8) .
O104 C500 1.507(12) .
C056 C099 1.379(11) .
C056 C082 1.395(11) .
C057 N616 1.326(8) .
C058 N3 1.397(8) .
C058 C123 1.402(11) .
C058 C085 1.419(11) .
C059 C093 1.397(9) .
C059 C062 1.515(9) .
C060 C070 1.388(9) .
C060 C072 1.546(10) .
N15 C184 1.348(11) .
N15 C128 1.371(11) .
N3 C072 1.314(9) .
C064 C093 1.405(9) .
C065 C103 1.377(10) .
O109 C096 1.352(8) .
O109 C119 1.463(9) .
C067 N616 1.345(9) .
C067 C106 1.391(11) .
N13 C143 1.279(18) .
N13 C080 1.333(12) .
C069 C102 1.396(11) .
C069 N11 1.419(10) .
C070 C075 1.357(10) .
O112 C084 1.207(10) .
C072 O103 1.219(8) .
O115 C091 1.255(9) .
C074 C079 1.346(10) .
C076 C096 1.351(9) .
N11 C084 1.338(10) .
N10 C082 1.344(9) .
C080 O700 1.268(11) .
C080 C601 1.466(14) .
C081 C113 1.384(9) .
C082 C094 1.411(11) .
C085 C098 1.392(11) .
O111 C116 1.382(10) .
O111 C185 1.401(12) .
C087 C132 1.377(11) .
C089 C113 1.407(10) .
C089 C091 1.522(10) .
N1 O101 1.181(8) .
N1 O102 1.250(9) .
C094 C116 1.426(14) .
C094 C129 1.452(14) .
O114 C184 1.218(10) .
C098 C164 1.336(16) .
C098 C117 1.441(14) .
C099 C130 1.388(12) .
N14 C142 1.297(12) .
N14 C104 1.411(14) .
C101 C107 1.522(10) .
C102 C126 1.344(12) .
C103 C115 1.427(13) .
C104 C171 1.43(2) .
C104 C143 1.469(18) .
O105 C117 1.346(10) .
O105 C173 1.466(14) .
C106 C109 1.336(11) .
C107 C163 1.521(11) .
C107 C179 1.537(13) .
C108 C115 1.333(13) .
C108 C128 1.401(12) .
C110 C133 1.392(12) .
C111 C116 1.367(13) .
C112 C135 1.324(13) .
C112 C601 1.501(13) .
C117 C132 1.336(13) .
N618 C157 1.326(14) .
N618 C127 1.358(14) .
C119 C513 1.436(12) .
C120 C120 1.338(17) 2_755
C120 C150 1.407(10) .
C123 C139 1.451(13) .
C124 C136 1.519(11) .
C125 C133 1.326(13) .
C126 C134 1.304(15) .
C127 C137 1.419(17) .
C127 C182 1.448(14) .
C129 C130 1.299(13) .
C131 C172 1.43(2) .
C131 C143 1.49(2) .
C135 O113 1.342(13) .
C136 C154 1.560(13) .
C136 C158 1.553(13) .
C137 O119 1.217(14) .
C139 C164 1.404(15) .
O113 C175 1.417(12) .
C142 C155 1.471(15) .
C142 C184 1.535(14) .
C144 C160 1.373(14) .
C500 C501 1.534(14) .
C149 C160 1.405(14) .
C150 N546 1.284(12) .
C150 C157 1.479(16) .
C155 C603 1.36(2) .
C157 C166 1.424(15) .
C613 C611 1.536(13) .
C166 C620 1.387(16) .
C167 C172 1.32(3) .
C167 C171 1.40(2) .
C512 C510 1.489(14) .
C614 C611 1.521(11) .
C171 C603 1.41(2) .
C173 C510 1.265(14) .
C174 C608 1.327(9) .
C175 C178 1.626(18) .
C178 C477 1.53(2) .
C178 C702 1.56(2) .
C986 C984 1.444(16) .
C182 C620 1.390(17) .
C515 C513 1.545(10) .
C185 C984 1.565(12) .
O604 C603 1.39(2) .
O604 C784 1.55(3) .
C610 C611 1.399(12) .
C503 C501 1.638(18) .
C513 C514 1.444(13) .
C501 C502 1.583(14) .
C510 C511 1.470(16) .
C605 C784 1.470(18) .
C605 C680 1.496(15) .
C605 C782 1.54(2) .
C985 C984 1.526(12) .
N546 N546 1.300(18) 2_755

loop_
_geom_torsion_atom_site_label_1
_geom_torsion_atom_site_label_2
_geom_torsion_atom_site_label_3
_geom_torsion_atom_site_label_4
_geom_torsion
_geom_torsion_site_symmetry_1
_geom_torsion_site_symmetry_4
C029 N8 C005 C020 -1.8(7) . .
C029 N8 C005 C014 179.4(4) . .
C035 N6 C009 C044 -2.5(8) . .
C035 N6 C009 C015 174.5(5) . .
C015 N7 C014 C031 -1.1(8) . .
C015 N7 C014 C005 -178.8(5) . .
N8 C005 C014 C031 171.9(4) . .
C020 C005 C014 C031 -6.9(7) . .
N8 C005 C014 N7 -10.3(7) . .
C020 C005 C014 N7 170.8(4) . .
C014 N7 C015 O108 -6.5(9) . .
C014 N7 C015 C009 176.5(5) . .
N6 C009 C015 O108 168.6(5) . .
C044 C009 C015 O108 -14.1(7) . .
N6 C009 C015 N7 -14.2(6) . .
C044 C009 C015 N7 163.0(5) . .
N8 C005 C020 C079 -172.9(5) . .
C014 C005 C020 C079 5.9(7) . .
N8 C005 C020 C096 6.6(8) . .
C014 C005 C020 C096 -174.6(5) . .
C005 N8 C029 C076 -3.2(8) . .
C005 N8 C029 C048 176.2(4) . .
N7 C014 C031 C074 -174.4(5) . .
C005 C014 C031 C074 3.1(8) . .
C009 N6 C035 C053 -2.1(8) . .
C009 N6 C035 C030 176.9(5) . .
N5 C030 C035 N6 -3.6(8) . .
C144 C030 C035 N6 175.5(6) . .
N5 C030 C035 C053 175.5(6) . .
C144 C030 C035 C053 -5.5(9) . .
C144 C030 N5 C050 -4.4(10) . .
C035 C030 N5 C050 174.6(5) . .
C089 N17 C039 N888 -177.6(5) . .
C089 N17 C039 C026 -2.1(8) . .
C051 N888 C039 N17 177.3(4) . .
C051 N888 C039 C026 1.7(8) . .
C174 C026 C039 N17 -177.4(6) . .
C081 C026 C039 N17 1.2(9) . .
C174 C026 C039 N888 -2.0(9) . .
C081 C026 C039 N888 176.6(5) . .
N6 C009 C044 C083 6.1(8) . .
C015 C009 C044 C083 -171.0(5) . .
C060 N2 C045 C027 179.3(5) . .
C060 N2 C045 C022 -4.7(8) . .
C110 C027 C045 N2 173.5(5) . .
N1 C027 C045 N2 -10.2(9) . .
C110 C027 C045 C022 -2.7(9) . .
N1 C027 C045 C022 173.7(6) . .
C075 C022 C045 N2 7.6(9) . .
C125 C022 C045 N2 -173.2(6) . .
C075 C022 C045 C027 -176.3(5) . .
C125 C022 C045 C027 3.0(9) . .
C601 N12 C047 C069 177.9(6) . .
C601 N12 C047 C043 1.6(9) . .
C135 C043 C047 N12 2.0(10) . .
C134 C043 C047 N12 179.2(6) . .
C135 C043 C047 C069 -174.4(7) . .
C134 C043 C047 C069 2.8(10) . .
N8 C029 C048 O110 169.5(5) . .
C076 C029 C048 O110 -11.0(8) . .
N8 C029 C048 N9 -13.0(7) . .
C076 C029 C048 N9 166.5(5) . .
O110 C048 N9 C056 -6.5(9) . .
C029 C048 N9 C056 176.0(5) . .
C030 N5 C050 O106 -0.8(10) . .
C030 N5 C050 C087 179.2(6) . .
C039 N888 C051 N615 -177.9(4) . .
C039 N888 C051 C608 -0.7(8) . .
C062 N615 C051 N888 -177.5(5) . .
C062 N615 C051 C608 5.5(9) . .
N6 C035 C053 C083 3.2(9) . .
C030 C035 C053 C083 -175.7(6) . .
N6 C035 C053 C149 -174.2(5) . .
C030 C035 C053 C149 6.9(9) . .
C048 N9 C056 C099 -0.3(9) . .
C048 N9 C056 C082 -178.3(5) . .
C059 N18 C057 N616 179.8(5) . .
C059 N18 C057 C036 -2.7(7) . .
C109 C036 C057 N616 -0.3(8) . .
C064 C036 C057 N616 -178.6(5) . .
C109 C036 C057 N18 -177.7(5) . .
C064 C036 C057 N18 4.0(8) . .
C057 N18 C059 C093 1.1(8) . .
C057 N18 C059 C062 178.3(4) . .
C045 N2 C060 C070 -2.1(9) . .
C045 N2 C060 C072 178.9(5) . .
C051 N615 C062 O117 1.2(10) . .
C051 N615 C062 C059 -178.4(5) . .
N18 C059 C062 O117 -177.3(6) . .
C093 C059 C062 O117 0.2(8) . .
N18 C059 C062 N615 2.3(7) . .
C093 C059 C062 N615 179.8(5) . .
C123 C058 N3 C072 -3.0(9) . .
C085 C058 N3 C072 176.7(6) . .
C101 O118 C064 C093 4.9(8) . .
C101 O118 C064 C036 -176.6(5) . .
C109 C036 C064 O118 -0.3(8) . .
C057 C036 C064 O118 177.9(5) . .
C109 C036 C064 C093 178.3(5) . .
C057 C036 C064 C093 -3.5(8) . .
C128 N16 C065 N550 178.6(5) . .
C128 N16 C065 C103 -1.5(9) . .
C091 N550 C065 N16 167.4(6) . .
C091 N550 C065 C103 -12.4(11) . .
C137 N617 C067 N616 175.9(6) . .
C137 N617 C067 C106 -7.6(11) . .
N12 C047 C069 C102 177.4(6) . .
C043 C047 C069 C102 -6.1(9) . .
N12 C047 C069 N11 -3.4(9) . .
C043 C047 C069 N11 173.1(5) . .
N2 C060 C070 C075 6.0(10) . .
C072 C060 C070 C075 -175.0(6) . .
C058 N3 C072 O103 -7.1(11) . .
C058 N3 C072 C060 177.6(5) . .
N2 C060 C072 O103 163.9(6) . .
C070 C060 C072 O103 -15.3(9) . .
N2 C060 C072 N3 -20.3(8) . .
C070 C060 C072 N3 160.6(6) . .
C014 C031 C074 C079 1.7(9) . .
C500 O104 C075 C070 6.0(10) . .
C500 O104 C075 C022 -177.2(6) . .
C060 C070 C075 O104 174.1(6) . .
C060 C070 C075 C022 -2.7(9) . .
C045 C022 C075 O104 179.3(5) . .
C125 C022 C075 O104 0.0(9) . .
C045 C022 C075 C070 -3.5(9) . .
C125 C022 C075 C070 177.2(6) . .
N8 C029 C076 C096 3.0(9) . .
C048 C029 C076 C096 -176.4(5) . .
C102 C069 N11 C084 -5.2(10) . .
C047 C069 N11 C084 175.6(6) . .
C111 C034 N10 C082 -3.5(9) . .
C084 C034 N10 C082 177.9(5) . .
C031 C074 C079 C020 -2.6(9) . .
C005 C020 C079 C074 -1.2(8) . .
C096 C020 C079 C074 179.3(6) . .
C143 N13 C080 O700 -4.2(11) . .
C143 N13 C080 C601 175.0(7) . .
C610 O116 C081 C113 -6.3(11) . .
C610 O116 C081 C026 173.1(7) . .
C174 C026 C081 O116 -0.1(11) . .
C039 C026 C081 O116 -178.5(6) . .
C174 C026 C081 C113 179.3(7) . .
C039 C026 C081 C113 0.9(10) . .
C034 N10 C082 C056 -178.9(6) . .
C034 N10 C082 C094 -1.1(9) . .
C099 C056 C082 N10 173.6(5) . .
N9 C056 C082 N10 -8.4(8) . .
C099 C056 C082 C094 -4.3(9) . .
N9 C056 C082 C094 173.6(5) . .
C009 C044 C083 O107 173.0(5) . .
C009 C044 C083 C053 -4.7(8) . .
C124 O107 C083 C044 1.9(9) . .
C124 O107 C083 C053 179.6(6) . .
C035 C053 C083 C044 0.4(9) . .
C149 C053 C083 C044 177.6(6) . .
C035 C053 C083 O107 -177.5(5) . .
C149 C053 C083 O107 -0.3(9) . .
C069 N11 C084 O112 -8.5(11) . .
C069 N11 C084 C034 175.9(5) . .
N10 C034 C084 O112 169.1(6) . .
C111 C034 C084 O112 -9.6(10) . .
N10 C034 C084 N11 -15.1(9) . .
C111 C034 C084 N11 166.2(6) . .
C087 N4 C085 C098 -2.5(8) . .
C087 N4 C085 C058 178.9(5) . .
N3 C058 C085 N4 -3.1(8) . .
C123 C058 C085 N4 176.6(5) . .
N3 C058 C085 C098 178.2(5) . .
C123 C058 C085 C098 -2.1(9) . .
C085 N4 C087 C132 -0.4(9) . .
C085 N4 C087 C050 178.8(5) . .
O106 C050 C087 N4 164.2(5) . .
N5 C050 C087 N4 -15.8(8) . .
O106 C050 C087 C132 -16.6(8) . .
N5 C050 C087 C132 163.4(5) . .
N18 C057 N616 C067 178.8(5) . .
C036 C057 N616 C067 1.4(8) . .
C106 C067 N616 C057 -1.7(9) . .
N617 C067 N616 C057 175.0(5) . .
C039 N17 C089 C113 0.9(9) . .
C039 N17 C089 C091 -179.4(5) . .
C065 N550 C091 O115 0.9(11) . .
C065 N550 C091 C089 -176.8(6) . .
N17 C089 C091 O115 173.2(5) . .
C113 C089 C091 O115 -7.1(8) . .
N17 C089 C091 N550 -8.9(7) . .
C113 C089 C091 N550 170.8(6) . .
C045 C027 N1 O101 131.9(8) . .
C110 C027 N1 O101 -51.7(10) . .
C045 C027 N1 O102 -47.9(8) . .
C110 C027 N1 O102 128.6(8) . .
N18 C059 C093 C064 -0.6(9) . .
C062 C059 C093 C064 -177.7(5) . .
O118 C064 C093 C059 -179.8(5) . .
C036 C064 C093 C059 1.8(8) . .
N10 C082 C094 C116 3.2(9) . .
C056 C082 C094 C116 -179.1(6) . .
N10 C082 C094 C129 -175.4(6) . .
C056 C082 C094 C129 2.4(9) . .
C029 C076 C096 O109 -177.4(6) . .
C029 C076 C096 C020 2.1(9) . .
C119 O109 C096 C076 6.3(10) . .
C119 O109 C096 C020 -173.2(6) . .
C005 C020 C096 C076 -6.6(8) . .
C079 C020 C096 C076 172.9(6) . .
C005 C020 C096 O109 172.9(5) . .
C079 C020 C096 O109 -7.6(9) . .
N4 C085 C098 C164 -176.3(7) . .
C058 C085 C098 C164 2.4(10) . .
N4 C085 C098 C117 1.9(9) . .
C058 C085 C098 C117 -179.4(6) . .
C082 C056 C099 C130 3.6(10) . .
N9 C056 C099 C130 -174.3(6) . .
C064 O118 C101 C107 170.4(6) . .
C047 C069 C102 C126 4.0(10) . .
N11 C069 C102 C126 -175.1(6) . .
N16 C065 C103 C115 4.9(10) . .
N550 C065 C103 C115 -175.3(6) . .
C142 N14 C104 C171 -3.4(10) . .
C142 N14 C104 C143 178.9(6) . .
N616 C067 C106 C109 1.0(11) . .
N617 C067 C106 C109 -175.3(6) . .
O118 C101 C107 C163 172.3(6) . .
O118 C101 C107 C179 -64.2(8) . .
C067 C106 C109 C036 0.1(10) . .
C064 C036 C109 C106 177.9(6) . .
C057 C036 C109 C106 -0.4(9) . .
C045 C027 C110 C133 0.9(10) . .
N1 C027 C110 C133 -175.4(7) . .
N10 C034 C111 C116 5.6(10) . .
C084 C034 C111 C116 -175.7(6) . .
O116 C081 C113 C089 177.5(6) . .
C026 C081 C113 C089 -1.9(10) . .
N17 C089 C113 C081 1.0(10) . .
C091 C089 C113 C081 -178.6(6) . .
C128 C108 C115 C103 -1.3(13) . .
C065 C103 C115 C108 -3.3(12) . .
C034 C111 C116 O111 174.9(6) . .
C034 C111 C116 C094 -3.2(11) . .
C185 O111 C116 C111 2.0(11) . .
C185 O111 C116 C094 -179.8(7) . .
C082 C094 C116 C111 -0.7(11) . .
C129 C094 C116 C111 177.7(7) . .
C082 C094 C116 O111 -179.0(5) . .
C129 C094 C116 O111 -0.6(11) . .
C173 O105 C117 C132 -8.6(12) . .
C173 O105 C117 C098 169.9(8) . .
C164 C098 C117 C132 179.6(8) . .
C085 C098 C117 C132 1.4(10) . .
C164 C098 C117 O105 1.0(11) . .
C085 C098 C117 O105 -177.2(6) . .
C096 O109 C119 C513 163.8(7) . .
N3 C058 C123 C139 -179.5(6) . .
C085 C058 C123 C139 0.8(9) . .
C083 O107 C124 C136 -164.5(6) . .
C045 C022 C125 C133 -1.5(11) . .
C075 C022 C125 C133 177.8(7) . .
C069 C102 C126 C134 1.9(12) . .
C157 N618 C127 C137 -177.3(7) . .
C157 N618 C127 C182 -1.2(13) . .
C065 N16 C128 N15 177.7(6) . .
C065 N16 C128 C108 -3.7(9) . .
C184 N15 C128 N16 -175.8(5) . .
C184 N15 C128 C108 5.6(12) . .
C115 C108 C128 N16 5.1(12) . .
C115 C108 C128 N15 -176.5(7) . .
C082 C094 C129 C130 0.3(12) . .
C116 C094 C129 C130 -178.0(8) . .
C094 C129 C130 C099 -1.3(13) . .
C056 C099 C130 C129 -0.6(12) . .
O105 C117 C132 C087 174.4(6) . .
C098 C117 C132 C087 -4.0(10) . .
N4 C087 C132 C117 3.8(10) . .
C050 C087 C132 C117 -175.4(6) . .
C022 C125 C133 C110 -0.4(13) . .
C027 C110 C133 C125 0.7(12) . .
C102 C126 C134 C043 -5.2(13) . .
C135 C043 C134 C126 179.7(8) . .
C047 C043 C134 C126 2.7(12) . .
C601 C112 C135 C043 0.8(12) . .
C601 C112 C135 O113 180.0(6) . .
C047 C043 C135 C112 -3.1(12) . .
C134 C043 C135 C112 179.9(8) . .
C047 C043 C135 O113 177.8(6) . .
C134 C043 C135 O113 0.8(12) . .
O107 C124 C136 C154 64.8(9) . .
O107 C124 C136 C158 -171.2(6) . .
N618 C127 C137 O119 174.1(10) . .
C182 C127 C137 O119 -2.2(15) . .
N618 C127 C137 N617 -3.9(12) . .
C182 C127 C137 N617 179.9(7) . .
C067 N617 C137 O119 -2.9(13) . .
C067 N617 C137 C127 175.3(6) . .
C058 C123 C139 C164 0.2(11) . .
C112 C135 O113 C175 12.2(11) . .
C043 C135 O113 C175 -168.7(7) . .
C104 N14 C142 C155 1.9(11) . .
C104 N14 C142 C184 179.3(6) . .
C080 N13 C143 C104 176.0(6) . .
C080 N13 C143 C131 -5.5(14) . .
N14 C104 C143 N13 -5.8(11) . .
C171 C104 C143 N13 176.7(8) . .
N14 C104 C143 C131 175.3(6) . .
C171 C104 C143 C131 -2.2(10) . .
C172 C131 C143 N13 -173.0(11) . .
C172 C131 C143 C104 5.7(13) . .
N5 C030 C144 C160 -180.0(7) . .
C035 C030 C144 C160 1.0(11) . .
C075 O104 C500 C501 -177.2(6) . .
C035 C053 C149 C160 -3.9(10) . .
C083 C053 C149 C160 178.8(7) . .
C120 C120 C150 N546 5.3(14) 2_755 .
C120 C120 C150 C157 -175.6(9) 2_755 .
N14 C142 C155 C603 0.5(13) . .
C184 C142 C155 C603 -176.9(9) . .
C127 N618 C157 C166 0.4(13) . .
C127 N618 C157 C150 179.6(8) . .
N546 C150 C157 N618 175.6(8) . .
C120 C150 C157 N618 -3.6(12) . .
N546 C150 C157 C166 -5.2(14) . .
C120 C150 C157 C166 175.6(7) . .
C030 C144 C160 C149 1.8(14) . .
C053 C149 C160 C144 -0.3(13) . .
C085 C098 C164 C139 -1.4(14) . .
C117 C098 C164 C139 -179.6(8) . .
C123 C139 C164 C098 0.1(15) . .
N618 C157 C166 C620 -1.6(14) . .
C150 C157 C166 C620 179.2(9) . .
C172 C167 C171 C603 177.1(17) . .
C172 C167 C171 C104 -5(2) . .
N14 C104 C171 C167 -175.5(10) . .
C143 C104 C171 C167 2.0(15) . .
N14 C104 C171 C603 2.6(14) . .
C143 C104 C171 C603 -179.9(9) . .
C171 C167 C172 C131 8(3) . .
C143 C131 C172 C167 -9(2) . .
C117 O105 C173 C510 -153.3(12) . .
C039 C026 C174 C608 1.5(11) . .
C081 C026 C174 C608 -177.0(8) . .
C135 O113 C175 C178 177.9(8) . .
O113 C175 C178 C477 -72.5(16) . .
O113 C175 C178 C702 179.6(9) . .
N618 C127 C182 C620 3.2(13) . .
C137 C127 C182 C620 179.5(8) . .
C128 N15 C184 O114 -5.6(11) . .
C128 N15 C184 C142 177.5(6) . .
N14 C142 C184 O114 173.4(6) . .
C155 C142 C184 O114 -9.0(10) . .
N14 C142 C184 N15 -9.6(9) . .
C155 C142 C184 N15 168.0(6) . .
C116 O111 C185 C984 -174.3(7) . .
C026 C174 C608 C051 -0.6(12) . .
N888 C051 C608 C174 0.2(11) . .
N615 C051 C608 C174 177.1(7) . .
C047 N12 C601 C080 179.0(6) . .
C047 N12 C601 C112 -4.1(9) . .
O700 C080 C601 N12 167.4(6) . .
N13 C080 C601 N12 -11.7(9) . .
O700 C080 C601 C112 -9.7(10) . .
N13 C080 C601 C112 171.2(6) . .
C135 C112 C601 N12 3.1(11) . .
C135 C112 C601 C080 -180.0(7) . .
C081 O116 C610 C611 -169.6(8) . .
O116 C610 C611 C614 -178.1(9) . .
O116 C610 C611 C613 54.2(11) . .
C157 C166 C620 C182 4.0(17) . .
C127 C182 C620 C166 -4.7(15) . .
O109 C119 C513 C514 -59.3(11) . .
O109 C119 C513 C515 172.7(7) . .
C142 C155 C603 O604 178.3(9) . .
C142 C155 C603 C171 -1.3(17) . .
C784 O604 C603 C155 -2(2) . .
C784 O604 C603 C171 178(2) . .
C167 C171 C603 C155 177.9(12) . .
C104 C171 C603 C155 -0.3(19) . .
C167 C171 C603 O604 -2(2) . .
C104 C171 C603 O604 -179.8(10) . .
O104 C500 C501 C502 81.3(11) . .
O104 C500 C501 C503 -175.7(7) . .
O105 C173 C510 C511 179.7(13) . .
O105 C173 C510 C512 43(2) . .
O111 C185 C984 C986 172.2(9) . .
O111 C185 C984 C985 -61.5(12) . .
C120 C150 N546 N546 -1.2(19) . 2_755
C157 C150 N546 N546 179.7(12) . 2_755
C680 C605 C784 O604 19(4) . .
C782 C605 C784 O604 -102(4) . .
C603 O604 C784 C605 160(3) . .
